data_4123179
loop_
_publ_author_name
'Chen, Gang'
'Zakharov, Lev N.'
'Bowden, Mark E.'
'Karkamkar, Abhijeet J.'
'Whittemore, Sean M.'
'Garner, 3rd, Edward B'
'Mikulas, Tanya C.'
'Dixon, David A.'
'Autrey, Tom'
'Liu, Shih-Yuan'

_publ_section_title
;
 Bis-BN Cyclohexane: A Remarkably Kinetically Stable Chemical Hydrogen
 Storage Material.
;
_journal_issue 1
_journal_name_full 'Journal of the American Chemical Society'
_journal_page_first 134
_journal_page_last 137
_journal_paper_doi 10.1021/ja511766p
_journal_volume 137
_journal_year 2015
_chemical_formula_sum 'C4 H14 B4 N4'
_chemical_formula_weight 161.43
_chemical_name_systematic
; 
 ? 
;
_space_group_IT_number 15
_symmetry_cell_setting monoclinic
_symmetry_space_group_name_Hall '-C 2yc'
_symmetry_space_group_name_H-M 'C 1 2/c 1'
_atom_sites_solution_hydrogens difmap
_atom_sites_solution_primary direct
_atom_sites_solution_secondary difmap
_audit_creation_method SHELXTL
_cell_angle_alpha 90.00
_cell_angle_beta 90.536(3)
_cell_angle_gamma 90.00
_cell_formula_units_Z 4
_cell_length_a 7.5022(7)
_cell_length_b 11.7006(11)
_cell_length_c 10.0035(9)
_cell_measurement_reflns_used 4811
_cell_measurement_temperature 100(2)
_cell_measurement_theta_max 36.39
_cell_measurement_theta_min 3.23
_cell_volume 878.07(14)
_computing_cell_refinement 'Bruker SAINT'
_computing_data_collection 'Bruker APEX2'
_computing_data_reduction 'Bruker SAINT'
_computing_molecular_graphics 'Bruker SHELXTL'
_computing_publication_material 'Bruker SHELXTL'
_computing_structure_refinement 'SHELXL-97 (Sheldrick, 2008)'
_computing_structure_solution 'SHELXS-97 (Sheldrick, 2008)'
_diffrn_ambient_temperature 100(2)
_diffrn_measured_fraction_theta_full 0.995
_diffrn_measured_fraction_theta_max 0.995
_diffrn_measurement_device_type 'Bruker APEX-II CCD'
_diffrn_measurement_method '\f and \w scans'
_diffrn_radiation_monochromator mirror
_diffrn_radiation_source 'fine-focus sealed tube'
_diffrn_radiation_type MoK\a
_diffrn_radiation_wavelength 0.71073
_diffrn_reflns_av_R_equivalents 0.0225
_diffrn_reflns_av_sigmaI/netI 0.0206
_diffrn_reflns_limit_h_max 12
_diffrn_reflns_limit_h_min -11
_diffrn_reflns_limit_k_max 19
_diffrn_reflns_limit_k_min -17
_diffrn_reflns_limit_l_max 15
_diffrn_reflns_limit_l_min -16
_diffrn_reflns_number 8087
_diffrn_reflns_theta_full 36.43
_diffrn_reflns_theta_max 36.43
_diffrn_reflns_theta_min 3.23
_exptl_absorpt_coefficient_mu 0.073
_exptl_absorpt_correction_T_max 0.9899
_exptl_absorpt_correction_T_min 0.9771
_exptl_absorpt_correction_type multi-scan
_exptl_absorpt_process_details SADABS
_exptl_crystal_colour colorless
_exptl_crystal_density_diffrn 1.221
_exptl_crystal_density_method 'not measured'
_exptl_crystal_description block
_exptl_crystal_F_000 344
_exptl_crystal_size_max 0.32
_exptl_crystal_size_mid 0.28
_exptl_crystal_size_min 0.14
_refine_diff_density_max 0.442
_refine_diff_density_min -0.231
_refine_diff_density_rms 0.055
_refine_ls_extinction_method none
_refine_ls_goodness_of_fit_ref 1.094
_refine_ls_hydrogen_treatment refall
_refine_ls_matrix_type full
_refine_ls_number_parameters 87
_refine_ls_number_reflns 2144
_refine_ls_number_restraints 0
_refine_ls_restrained_S_all 1.094
_refine_ls_R_factor_all 0.0374
_refine_ls_R_factor_gt 0.0327
_refine_ls_shift/su_max 0.000
_refine_ls_shift/su_mean 0.000
_refine_ls_structure_factor_coef Fsqd
_refine_ls_weighting_details 'calc w=1/[\s^2^(Fo^2^)+(0.0546P)^2^+0.1886P] where P=(Fo^2^+2Fc^2^)/3'
_refine_ls_weighting_scheme calc
_refine_ls_wR_factor_gt 0.0920
_refine_ls_wR_factor_ref 0.0962
_reflns_number_gt 1882
_reflns_number_total 2144
_reflns_threshold_expression >2sigma(I)
_cod_data_source_file ja511766p_si_005.cif
_cod_data_source_block liu202
_cod_depositor_comments
;
The following automatic conversions were performed:

'_symmetry_cell_setting' value 'Monoclinic' changed to 'monoclinic'
according to
/home/saulius/struct/COD-crude-data--automatic-downloads/rss-feeds/ACS/lib/dictionaries/cif_core.dic
dictionary named 'cif_core.dic' version 2.4.2 from 2011-04-26.

Automatic conversion script
Id: cif_fix_values 2935 2014-11-11 08:27:57Z andrius 

 Adding full bibliography for 4123178--4123181.cif.
;
_cod_original_sg_symbol_H-M C2/c
_cod_database_code 4123179

loop_
_symmetry_equiv_pos_as_xyz
'x, y, z'
'-x, y, -z+1/2'
'x+1/2, y+1/2, z'
'-x+1/2, y+1/2, -z+1/2'
'-x, -y, -z'
'x, -y, z-1/2'
'-x+1/2, -y+1/2, -z'
'x+1/2, -y+1/2, z-1/2'

loop_
_atom_site_label
_atom_site_type_symbol
_atom_site_fract_x
_atom_site_fract_y
_atom_site_fract_z
_atom_site_U_iso_or_equiv
_atom_site_adp_type
_atom_site_occupancy
_atom_site_symmetry_multiplicity
_atom_site_calc_flag
N1 N -0.14674(5) 0.26180(4) 0.33773(4) 0.01058(9) Uani 1 1 d
N2 N 0.11850(6) 0.13533(4) 0.36158(4) 0.01156(9) Uani 1 1 d
C1 C 0.00624(6) 0.33409(4) 0.38729(5) 0.01173(10) Uani 1 1 d
C2 C 0.18249(7) 0.06338(4) 0.24727(5) 0.01433(10) Uani 1 1 d
B1 B 0.16913(7) 0.26457(5) 0.32305(5) 0.01132(10) Uani 1 1 d
B2 B -0.09498(7) 0.13217(5) 0.37573(5) 0.01193(10) Uani 1 1 d
H1A H 0.0069(13) 0.3305(8) 0.4866(10) 0.016(2) Uiso 1 1 d
H1B H 0.3121(13) 0.2860(9) 0.3521(10) 0.021(2) Uiso 1 1 d
H1C H -0.0116(12) 0.4137(8) 0.3616(9) 0.016(2) Uiso 1 1 d
H1N H -0.2505(14) 0.2836(9) 0.3793(10) 0.024(2) Uiso 1 1 d
H2A H 0.3130(13) 0.0672(9) 0.2452(9) 0.023(2) Uiso 1 1 d
H2B H -0.1325(14) 0.1059(9) 0.4794(10) 0.025(2) Uiso 1 1 d
H2C H 0.1489(14) -0.0149(10) 0.2586(9) 0.026(2) Uiso 1 1 d
H2N H 0.1694(13) 0.1156(9) 0.4385(10) 0.025(2) Uiso 1 1 d

loop_
_atom_site_aniso_label
_atom_site_aniso_U_11
_atom_site_aniso_U_22
_atom_site_aniso_U_33
_atom_site_aniso_U_23
_atom_site_aniso_U_13
_atom_site_aniso_U_12
N1 0.01161(17) 0.01029(17) 0.00984(16) -0.00136(12) 0.00041(12) 0.00088(12)
N2 0.01479(17) 0.01055(18) 0.00934(16) 0.00165(12) 0.00062(12) 0.00277(12)
C1 0.01516(19) 0.00993(19) 0.01005(18) -0.00170(14) -0.00208(14) 0.00000(14)
C2 0.0182(2) 0.0109(2) 0.0139(2) 0.00056(15) 0.00374(16) 0.00458(15)
B1 0.0124(2) 0.0113(2) 0.0103(2) 0.00060(15) -0.00158(15) -0.00043(15)
B2 0.0152(2) 0.0101(2) 0.0105(2) 0.00077(15) 0.00282(16) -0.00015(16)

loop_
_atom_type_symbol
_atom_type_description
_atom_type_scat_dispersion_real
_atom_type_scat_dispersion_imag
_atom_type_scat_source
C C 0.0033 0.0016 'International Tables Vol C Tables 4.2.6.8 and 6.1.1.4'
H H 0.0000 0.0000 'International Tables Vol C Tables 4.2.6.8 and 6.1.1.4'
N N 0.0061 0.0033 'International Tables Vol C Tables 4.2.6.8 and 6.1.1.4'
B B 0.0013 0.0007 'International Tables Vol C Tables 4.2.6.8 and 6.1.1.4'

loop_
_geom_angle_atom_site_label_1
_geom_angle_atom_site_label_2
_geom_angle_atom_site_label_3
_geom_angle
_geom_angle_site_symmetry_1
_geom_angle_site_symmetry_3
C1 N1 B2 105.66(4) . .
C1 N1 B1 112.85(4) . 2
B2 N1 B1 106.05(4) . 2
C1 N1 H1N 109.9(7) . .
B2 N1 H1N 110.9(7) . .
B1 N1 H1N 111.3(7) 2 .
C2 N2 B1 105.48(4) . .
C2 N2 B2 112.29(4) . .
B1 N2 B2 106.28(4) . .
C2 N2 H2N 112.1(7) . .
B1 N2 H2N 110.6(7) . .
B2 N2 H2N 109.8(7) . .
N1 C1 B1 99.44(4) . .
N1 C1 H1A 107.6(6) . .
B1 C1 H1A 112.4(5) . .
N1 C1 H1C 110.3(6) . .
B1 C1 H1C 118.7(5) . .
H1A C1 H1C 107.7(7) . .
N2 C2 B2 99.85(4) . 2
N2 C2 H2A 108.5(6) . .
B2 C2 H2A 111.2(6) 2 .
N2 C2 H2C 111.1(6) . .
B2 C2 H2C 117.7(6) 2 .
H2A C2 H2C 108.1(9) . .
N2 B1 C1 101.42(4) . .
N2 B1 N1 101.38(4) . 2
C1 B1 N1 109.62(4) . 2
N2 B1 H1B 111.8(5) . .
C1 B1 H1B 120.4(5) . .
N1 B1 H1B 110.3(5) 2 .
C2 B2 N2 110.13(4) 2 .
C2 B2 N1 101.26(4) 2 .
N2 B2 N1 101.27(4) . .
C2 B2 H2B 117.9(5) 2 .
N2 B2 H2B 110.3(6) . .
N1 B2 H2B 114.5(6) . .

loop_
_geom_bond_atom_site_label_1
_geom_bond_atom_site_label_2
_geom_bond_distance
_geom_bond_site_symmetry_2
N1 C1 1.5059(6) .
N1 B2 1.6103(7) .
N1 B1 1.6158(7) 2
N1 H1N 0.922(10) .
N2 C2 1.5024(7) .
N2 B1 1.6069(7) .
N2 B2 1.6095(7) .
N2 H2N 0.886(10) .
C1 B1 1.6071(7) .
C1 H1A 0.994(10) .
C1 H1C 0.975(10) .
C2 B2 1.6055(8) 2
C2 H2A 0.981(10) .
C2 H2C 0.957(11) .
B1 N1 1.6158(7) 2
B1 H1B 1.137(10) .
B2 C2 1.6055(8) 2
B2 H2B 1.120(10) .

loop_
_geom_torsion_atom_site_label_1
_geom_torsion_atom_site_label_2
_geom_torsion_atom_site_label_3
_geom_torsion_atom_site_label_4
_geom_torsion
_geom_torsion_site_symmetry_1
_geom_torsion_site_symmetry_4
B2 N1 C1 B1 50.10(4) . .
B1 N1 C1 B1 -65.34(4) 2 .
B1 N2 C2 B2 -50.39(5) . 2
B2 N2 C2 B2 64.95(4) . 2
C2 N2 B1 C1 146.17(4) . .
B2 N2 B1 C1 26.77(4) . .
C2 N2 B1 N1 33.21(4) . 2
B2 N2 B1 N1 -86.19(4) . 2
N1 C1 B1 N2 -46.70(4) . .
N1 C1 B1 N1 59.91(4) . 2
C2 N2 B2 C2 -6.26(5) . 2
B1 N2 B2 C2 108.59(4) . 2
C2 N2 B2 N1 -112.83(4) . .
B1 N2 B2 N1 2.02(4) . .
C1 N1 B2 C2 -146.35(4) . 2
B1 N1 B2 C2 -26.33(4) 2 2
C1 N1 B2 N2 -32.92(4) . .
B1 N1 B2 N2 87.09(4) 2 .
